data_9007756
loop_
_publ_author_name
'Ribar, B.'
'Radivojevic, P.'
'Argay, G.'
'Kalman, A.'

_publ_section_title
;
 Structure of yttrium nitrate monohydrate
;
_journal_name_full 'Acta Crystallographica, Section C'
_journal_page_first 525
_journal_page_last 527
_journal_paper_doi 10.1107/S0108270189008711
_journal_volume 46
_journal_year 1990
_chemical_formula_structural Y(NO3)3.H2O
_chemical_formula_sum 'H2 N3 O10 Y'
_space_group_IT_number 2
_symmetry_space_group_name_Hall '-P 1'
_symmetry_space_group_name_H-M 'P -1'
_cell_angle_alpha 64.43
_cell_angle_beta 70.90
_cell_angle_gamma 62.74
_cell_formula_units_Z 2
_cell_length_a 7.388
_cell_length_b 7.889
_cell_length_c 8.204
_cell_volume 378.390
_database_code_amcsd 0010116
_exptl_crystal_density_diffrn 2.571
_cod_original_formula_sum 'Y (O10 N3) H2'
_cod_database_code 9007756
_amcsd_formula_title Y(NO3)3.H2O

loop_
_space_group_symop_operation_xyz
x,y,z
-x,-y,-z

loop_
_atom_site_label
_atom_site_fract_x
_atom_site_fract_y
_atom_site_fract_z
_atom_site_U_iso_or_equiv
_atom_site_type_symbol
_atom_site_attached_hydrogens
Y 0.52960 0.27070 0.42600 0.01089 Y 0
Wat 0.30870 0.38600 0.22410 0.01900 O 2
N1 0.90100 0.28610 0.19490 0.01773 N 0
O11 0.73590 0.33370 0.13520 0.02026 O 0
O12 0.88310 0.23580 0.36170 0.02026 O 0
O13 0.05790 0.29240 0.08820 0.03040 O 0
N2 0.59310 0.20920 0.78080 0.01773 N 0
O21 0.55680 0.38200 0.64640 0.01773 O 0
O22 0.61400 0.06740 0.73090 0.02026 O 0
O23 0.60340 0.19050 0.92820 0.02533 O 0
N3 0.16810 0.18490 0.65960 0.02026 N 0
O31 0.32020 0.06470 0.57520 0.01646 O 0
O32 0.19260 0.34340 0.62820 0.02153 O 0
O33 0.02620 0.13950 0.75730 0.03420 O 0

loop_
_cod_changelog_entry_id
_cod_changelog_entry_author
_cod_changelog_entry_date
_cod_changelog_entry_text
1
;cod-tools version 3.8.0
Id: cif_guess_AMCSD_atom_types 9574 2023-05-10 09:00:05Z saulius
;
2023-05-10T18:51:00+03:00
;Derived atom types and hydrogen counts
from atom names that follow the AMCSD naming convention
(Wat == water, O-H == hydroxyl).
;

loop_
_cod_related_entry_id
_cod_related_entry_database
_cod_related_entry_code
1 AMCSD 0010116
